data_7035717
loop_
_publ_author_name
'Z\'abransk\'y, Martin'
'C\'isa\<rov\'a, Ivana'
'\<St\<epni\<cka, Petr'

_publ_section_title
;
 Ferrocenylmethylation reactions with a phosphinoferrocene betaine.
;
_journal_issue 32
_journal_name_full 'Dalton transactions (Cambridge, England : 2003)'
_journal_page_first 14494
_journal_page_last 14506
_journal_paper_doi 10.1039/c5dt01877c
_journal_volume 44
_journal_year 2015
_chemical_formula_moiety 'C25 H27 Fe I3 Na O3 P S Zn'
_chemical_formula_sum 'C25 H27 Fe I3 Na O3 P S Zn'
_chemical_formula_weight 963.41
_space_group_crystal_system triclinic
_space_group_IT_number 2
_space_group_name_Hall '-P 1'
_space_group_name_H-M_alt 'P -1'
_atom_sites_solution_hydrogens mixed
_atom_sites_solution_primary direct
_atom_sites_solution_secondary difmap
_audit_creation_method SHELXL-97
_audit_update_record
;
2015-05-15 deposited with the CCDC.
2015-07-08 downloaded from the CCDC.
;
_cell_angle_alpha 91.0698(9)
_cell_angle_beta 99.5953(8)
_cell_angle_gamma 95.3065(7)
_cell_formula_units_Z 2
_cell_length_a 8.9509(2)
_cell_length_b 9.5006(2)
_cell_length_c 18.2554(4)
_cell_measurement_reflns_used 8806
_cell_measurement_temperature 150(2)
_cell_measurement_theta_max 27.57
_cell_measurement_theta_min 2.40
_cell_volume 1523.22(6)
_computing_cell_refinement 'Bruker SAINT'
_computing_data_collection 'Bruker APEX2'
_computing_data_reduction 'Bruker SAINT'
_computing_molecular_graphics 'PLATON (Spek, 2003)'
_computing_publication_material 'PLATON (Spek, 2003)'
_computing_structure_refinement 'SHELXL-97 (Sheldrick, 2008)'
_computing_structure_solution 'SHELXS-97 (Sheldrick, 2008)'
_diffrn_ambient_temperature 150(2)
_diffrn_measured_fraction_theta_full 0.999
_diffrn_measured_fraction_theta_max 0.999
_diffrn_measurement_device_type 'Bruker APEX-II CCD'
_diffrn_measurement_method '\f and \w scans'
_diffrn_radiation_monochromator graphite
_diffrn_radiation_source 'fine-focus sealed tube'
_diffrn_radiation_type MoK\a
_diffrn_radiation_wavelength 0.71073
_diffrn_reflns_av_R_equivalents 0.0238
_diffrn_reflns_av_sigmaI/netI 0.0319
_diffrn_reflns_limit_h_max 11
_diffrn_reflns_limit_h_min -10
_diffrn_reflns_limit_k_max 12
_diffrn_reflns_limit_k_min -12
_diffrn_reflns_limit_l_max 23
_diffrn_reflns_limit_l_min -23
_diffrn_reflns_number 19034
_diffrn_reflns_theta_full 27.50
_diffrn_reflns_theta_max 27.50
_diffrn_reflns_theta_min 2.15
_exptl_absorpt_coefficient_mu 4.464
_exptl_absorpt_correction_T_max 0.6394
_exptl_absorpt_correction_T_min 0.4688
_exptl_absorpt_correction_type numerical
_exptl_absorpt_process_details 'SADABS V2014/5 (Bruker AXS Inc.)'
_exptl_crystal_colour orange
_exptl_crystal_density_diffrn 2.101
_exptl_crystal_density_method 'not measured'
_exptl_crystal_description prism
_exptl_crystal_F_000 916
_exptl_crystal_size_max 0.20
_exptl_crystal_size_mid 0.13
_exptl_crystal_size_min 0.11
_refine_diff_density_max 1.862
_refine_diff_density_min -0.815
_refine_diff_density_rms 0.119
_refine_ls_extinction_method none
_refine_ls_goodness_of_fit_ref 1.044
_refine_ls_hydrogen_treatment constr
_refine_ls_matrix_type full
_refine_ls_number_parameters 327
_refine_ls_number_reflns 6997
_refine_ls_number_restraints 0
_refine_ls_restrained_S_all 1.044
_refine_ls_R_factor_all 0.0338
_refine_ls_R_factor_gt 0.0270
_refine_ls_shift/su_max 0.001
_refine_ls_shift/su_mean 0.000
_refine_ls_structure_factor_coef Fsqd
_refine_ls_weighting_details 'calc w=1/[\s^2^(Fo^2^)+(0.0208P)^2^+2.0120P] where P=(Fo^2^+2Fc^2^)/3'
_refine_ls_weighting_scheme calc
_refine_ls_wR_factor_gt 0.0548
_refine_ls_wR_factor_ref 0.0576
_reflns_number_gt 6007
_reflns_number_total 6997
_reflns_threshold_expression >2sigma(I)
_cod_data_source_file c5dt01877c2.cif
_cod_data_source_block za220
_cod_depositor_comments 'Adding full bibliography for 7035709--7035719.cif.'
_cod_database_code 7035717

loop_
_space_group_symop_id
_space_group_symop_operation_xyz
1 'x, y, z'
2 '-x, -y, -z'

loop_
_atom_site_label
_atom_site_type_symbol
_atom_site_fract_x
_atom_site_fract_y
_atom_site_fract_z
_atom_site_U_iso_or_equiv
_atom_site_adp_type
_atom_site_occupancy
_atom_site_symmetry_multiplicity
_atom_site_calc_flag
_atom_site_refinement_flags
Na Na 0.72128(16) 0.05524(15) 0.03350(8) 0.0302(3) Uani 1 1 d .
Zn Zn 0.68333(4) 0.15696(4) 0.24249(2) 0.01885(9) Uani 1 1 d .
I1 I 0.42860(2) 0.02973(2) 0.269059(13) 0.02153(6) Uani 1 1 d .
I2 I 0.86583(2) -0.02150(2) 0.208562(14) 0.02467(6) Uani 1 1 d .
I3 I 0.58786(2) 0.30049(2) 0.122633(13) 0.02278(6) Uani 1 1 d .
Fe Fe 1.12907(5) 0.46516(5) 0.27171(3) 0.01504(10) Uani 1 1 d .
S S 1.09651(9) 0.23984(10) 0.03802(5) 0.02302(19) Uani 1 1 d .
P P 0.82069(9) 0.30276(9) 0.34868(5) 0.01552(17) Uani 1 1 d .
O1 O 0.9322(3) 0.2371(3) 0.02007(14) 0.0311(6) Uani 1 1 d .
O2 O 1.1635(3) 0.1183(3) 0.01488(15) 0.0357(7) Uani 1 1 d .
C1 C 1.1336(3) 0.4080(3) 0.16411(18) 0.0171(7) Uani 1 1 d .
C2 C 1.2539(4) 0.5157(4) 0.19073(19) 0.0220(7) Uani 1 1 d .
H2 H 1.3596 0.5075 0.1929 0.026 Uiso 1 1 calc R
C3 C 1.1894(4) 0.6365(4) 0.2133(2) 0.0285(8) Uani 1 1 d .
H3 H 1.2438 0.7230 0.2334 0.034 Uiso 1 1 calc R
C4 C 1.0282(4) 0.6051(4) 0.2005(2) 0.0268(8) Uani 1 1 d .
H4 H 0.9563 0.6672 0.2108 0.032 Uiso 1 1 calc R
C5 C 0.9934(4) 0.4653(4) 0.16994(18) 0.0203(7) Uani 1 1 d .
H5 H 0.8943 0.4178 0.1558 0.024 Uiso 1 1 calc R
C6 C 1.0165(3) 0.3674(3) 0.34817(17) 0.0151(6) Uani 1 1 d .
C7 C 1.1357(4) 0.2870(4) 0.33226(18) 0.0186(7) Uani 1 1 d .
H7 H 1.1234 0.1923 0.3129 0.022 Uiso 1 1 calc R
C8 C 1.2751(4) 0.3735(4) 0.35046(18) 0.0232(8) Uani 1 1 d .
H8 H 1.3727 0.3465 0.3457 0.028 Uiso 1 1 calc R
C9 C 1.2446(4) 0.5066(4) 0.37676(19) 0.0248(8) Uani 1 1 d .
H9 H 1.3180 0.5847 0.3922 0.030 Uiso 1 1 calc R
C10 C 1.0859(4) 0.5042(4) 0.37622(18) 0.0208(7) Uani 1 1 d .
H10 H 1.0345 0.5797 0.3917 0.025 Uiso 1 1 calc R
C11 C 1.1533(4) 0.2644(3) 0.13561(18) 0.0188(7) Uani 1 1 d .
H11A H 1.0931 0.1934 0.1606 0.023 Uiso 1 1 calc R
H11B H 1.2618 0.2472 0.1488 0.023 Uiso 1 1 calc R
C12 C 0.8309(4) 0.2142(3) 0.43732(18) 0.0162(6) Uani 1 1 d .
C13 C 0.9680(4) 0.2096(4) 0.48518(19) 0.0210(7) Uani 1 1 d .
H13 H 1.0598 0.2497 0.4711 0.025 Uiso 1 1 calc R
C14 C 0.9723(4) 0.1467(4) 0.5537(2) 0.0243(8) Uani 1 1 d .
H14 H 1.0667 0.1436 0.5861 0.029 Uiso 1 1 calc R
C15 C 0.8390(4) 0.0887(4) 0.5743(2) 0.0266(8) Uani 1 1 d .
H15 H 0.8414 0.0466 0.6212 0.032 Uiso 1 1 calc R
C16 C 0.7029(4) 0.0920(4) 0.5270(2) 0.0323(9) Uani 1 1 d .
H16 H 0.6115 0.0522 0.5416 0.039 Uiso 1 1 calc R
C17 C 0.6973(4) 0.1528(4) 0.4581(2) 0.0272(8) Uani 1 1 d .
H17 H 0.6029 0.1526 0.4254 0.033 Uiso 1 1 calc R
C18 C 0.7318(3) 0.4641(3) 0.36340(18) 0.0169(7) Uani 1 1 d .
C19 C 0.7065(4) 0.5061(4) 0.43284(19) 0.0222(7) Uani 1 1 d .
H19 H 0.7305 0.4480 0.4742 0.027 Uiso 1 1 calc R
C20 C 0.6457(4) 0.6338(4) 0.4420(2) 0.0248(8) Uani 1 1 d .
H20 H 0.6277 0.6622 0.4897 0.030 Uiso 1 1 calc R
C21 C 0.6118(4) 0.7188(4) 0.3829(2) 0.0251(8) Uani 1 1 d .
H21 H 0.5712 0.8061 0.3897 0.030 Uiso 1 1 calc R
C22 C 0.6366(4) 0.6772(4) 0.3135(2) 0.0254(8) Uani 1 1 d .
H22 H 0.6134 0.7362 0.2726 0.031 Uiso 1 1 calc R
C23 C 0.6954(4) 0.5494(4) 0.30331(19) 0.0215(7) Uani 1 1 d .
H23 H 0.7107 0.5204 0.2553 0.026 Uiso 1 1 calc R
C24 C 1.1794(4) 0.3898(4) -0.0007(2) 0.0330(9) Uani 1 1 d .
H24A H 1.2901 0.3970 0.0147 0.049 Uiso 1 1 calc R
H24B H 1.1397 0.4748 0.0168 0.049 Uiso 1 1 calc R
H24C H 1.1544 0.3812 -0.0550 0.049 Uiso 1 1 calc R
O1S O 0.4719(3) -0.0831(3) 0.07187(15) 0.0321(6) Uani 1 1 d .
H1O H 0.4381 -0.0570 0.1142 0.038 Uiso 1 1 d R
C1S C 0.4774(5) -0.2257(4) 0.0948(2) 0.0443(11) Uani 1 1 d .
H1S1 H 0.3787 -0.2612 0.1073 0.066 Uiso 1 1 calc R
H1S2 H 0.5568 -0.2291 0.1386 0.066 Uiso 1 1 calc R
H1S3 H 0.5006 -0.2848 0.0544 0.066 Uiso 1 1 calc R

loop_
_atom_site_aniso_label
_atom_site_aniso_U_11
_atom_site_aniso_U_22
_atom_site_aniso_U_33
_atom_site_aniso_U_23
_atom_site_aniso_U_13
_atom_site_aniso_U_12
Na 0.0287(7) 0.0328(8) 0.0297(8) -0.0085(7) 0.0039(6) 0.0096(6)
Zn 0.01836(18) 0.0195(2) 0.0192(2) 0.00027(16) 0.00443(15) 0.00227(15)
I1 0.01914(10) 0.02016(11) 0.02624(13) 0.00298(9) 0.00701(9) 0.00079(8)
I2 0.02302(11) 0.02032(12) 0.03264(14) 0.00008(10) 0.00876(10) 0.00538(9)
I3 0.02047(11) 0.02741(13) 0.02075(12) 0.00159(9) 0.00339(9) 0.00385(9)
Fe 0.0167(2) 0.0159(2) 0.0130(2) 0.00031(18) 0.00511(18) -0.00055(17)
S 0.0228(4) 0.0294(5) 0.0172(4) -0.0050(4) 0.0033(3) 0.0061(3)
P 0.0165(4) 0.0171(4) 0.0140(4) 0.0024(3) 0.0049(3) 0.0024(3)
O1 0.0218(12) 0.0422(16) 0.0274(15) -0.0074(12) -0.0013(11) 0.0053(11)
O2 0.0386(15) 0.0375(16) 0.0326(16) -0.0139(13) 0.0059(12) 0.0157(12)
C1 0.0191(15) 0.0209(17) 0.0120(16) 0.0005(13) 0.0054(13) 0.0006(13)
C2 0.0235(16) 0.0255(18) 0.0183(18) 0.0006(15) 0.0117(14) -0.0059(14)
C3 0.044(2) 0.0173(18) 0.026(2) 0.0014(15) 0.0162(17) -0.0070(16)
C4 0.043(2) 0.0226(18) 0.0191(19) 0.0066(15) 0.0099(16) 0.0160(16)
C5 0.0228(16) 0.0262(18) 0.0129(17) 0.0058(14) 0.0030(13) 0.0062(14)
C6 0.0186(15) 0.0176(16) 0.0103(16) 0.0018(13) 0.0062(12) 0.0007(12)
C7 0.0222(15) 0.0219(17) 0.0133(17) 0.0067(13) 0.0050(13) 0.0060(13)
C8 0.0191(16) 0.038(2) 0.0132(17) 0.0063(15) 0.0021(13) 0.0051(15)
C9 0.0241(17) 0.034(2) 0.0140(18) -0.0046(15) 0.0008(14) -0.0070(15)
C10 0.0259(17) 0.0209(17) 0.0160(17) -0.0033(14) 0.0060(14) 0.0004(14)
C11 0.0229(16) 0.0222(17) 0.0118(16) -0.0002(13) 0.0048(13) 0.0009(13)
C12 0.0223(15) 0.0128(15) 0.0147(16) 0.0002(13) 0.0059(13) 0.0024(12)
C13 0.0227(16) 0.0211(17) 0.0207(18) 0.0020(14) 0.0082(14) 0.0024(13)
C14 0.0298(18) 0.0222(18) 0.0212(19) 0.0023(15) 0.0032(15) 0.0062(15)
C15 0.042(2) 0.0202(18) 0.0200(19) 0.0042(15) 0.0104(16) 0.0029(15)
C16 0.0320(19) 0.039(2) 0.026(2) 0.0078(17) 0.0104(17) -0.0103(17)
C17 0.0229(17) 0.037(2) 0.0206(19) 0.0066(16) 0.0049(15) -0.0045(15)
C18 0.0160(14) 0.0185(16) 0.0173(17) -0.0015(13) 0.0060(13) 0.0022(12)
C19 0.0238(16) 0.0270(19) 0.0170(18) 0.0006(15) 0.0039(14) 0.0082(14)
C20 0.0274(17) 0.032(2) 0.0166(18) -0.0068(15) 0.0056(14) 0.0110(15)
C21 0.0235(17) 0.0219(18) 0.032(2) -0.0021(16) 0.0063(15) 0.0082(14)
C22 0.0297(18) 0.0219(18) 0.025(2) 0.0056(15) 0.0039(15) 0.0057(15)
C23 0.0272(17) 0.0227(18) 0.0157(17) 0.0002(14) 0.0059(14) 0.0047(14)
C24 0.0321(19) 0.050(3) 0.020(2) 0.0104(18) 0.0093(16) 0.0080(18)
O1S 0.0385(14) 0.0331(15) 0.0247(15) -0.0038(12) 0.0073(12) 0.0012(12)
C1S 0.066(3) 0.035(2) 0.029(2) 0.0066(19) 0.009(2) -0.010(2)

loop_
_atom_type_symbol
_atom_type_description
_atom_type_scat_dispersion_real
_atom_type_scat_dispersion_imag
_atom_type_scat_source
C C 0.0033 0.0016 'International Tables Vol C Tables 4.2.6.8 and 6.1.1.4'
H H 0.0000 0.0000 'International Tables Vol C Tables 4.2.6.8 and 6.1.1.4'
O O 0.0106 0.0060 'International Tables Vol C Tables 4.2.6.8 and 6.1.1.4'
Na Na 0.0362 0.0249 'International Tables Vol C Tables 4.2.6.8 and 6.1.1.4'
P P 0.1023 0.0942 'International Tables Vol C Tables 4.2.6.8 and 6.1.1.4'
S S 0.1246 0.1234 'International Tables Vol C Tables 4.2.6.8 and 6.1.1.4'
Fe Fe 0.3463 0.8444 'International Tables Vol C Tables 4.2.6.8 and 6.1.1.4'
Zn Zn 0.2839 1.4301 'International Tables Vol C Tables 4.2.6.8 and 6.1.1.4'
I I -0.4742 1.8119 'International Tables Vol C Tables 4.2.6.8 and 6.1.1.4'

loop_
_geom_angle_atom_site_label_1
_geom_angle_atom_site_label_2
_geom_angle_atom_site_label_3
_geom_angle
_geom_angle_site_symmetry_1
_geom_angle_site_symmetry_3
O2 Na O1S 98.34(11) 2_755 2_655
O2 Na O1 92.24(11) 2_755 .
O1S Na O1 104.64(10) 2_655 .
O2 Na O1S 103.50(11) 2_755 .
O1S Na O1S 77.05(10) 2_655 .
O1 Na O1S 163.83(10) . .
O2 Na I3 172.50(9) 2_755 .
O1S Na I3 89.16(8) 2_655 .
O1 Na I3 86.06(7) . .
O1S Na I3 77.85(7) . .
O2 Na I2 92.20(8) 2_755 .
O1S Na I2 157.16(9) 2_655 .
O1 Na I2 95.08(7) . .
O1S Na I2 80.82(7) . .
I3 Na I2 80.69(3) . .
O2 Na Na 104.17(9) 2_755 2_655
O1S Na Na 41.10(7) 2_655 2_655
O1 Na Na 143.14(9) . 2_655
O1S Na Na 35.95(6) . 2_655
I3 Na Na 81.32(4) . 2_655
I2 Na Na 116.58(6) . 2_655
P Zn I2 107.24(2) . .
P Zn I1 112.53(2) . .
I2 Zn I1 111.869(15) . .
P Zn I3 114.68(2) . .
I2 Zn I3 108.915(16) . .
I1 Zn I3 101.605(14) . .
Zn I2 Na 83.16(3) . .
Zn I3 Na 84.53(3) . .
C9 Fe C2 114.03(14) . .
C9 Fe C1 148.43(14) . .
C2 Fe C1 41.13(12) . .
C9 Fe C7 68.55(14) . .
C2 Fe C7 126.28(14) . .
C1 Fe C7 107.94(13) . .
C9 Fe C8 40.49(14) . .
C2 Fe C8 104.41(14) . .
C1 Fe C8 116.11(14) . .
C7 Fe C8 40.62(13) . .
C9 Fe C4 127.40(15) . .
C2 Fe C4 68.53(14) . .
C1 Fe C4 68.96(14) . .
C7 Fe C4 155.20(14) . .
C8 Fe C4 163.63(15) . .
C9 Fe C6 68.84(13) . .
C2 Fe C6 166.45(13) . .
C1 Fe C6 130.21(13) . .
C7 Fe C6 41.09(13) . .
C8 Fe C6 68.68(13) . .
C4 Fe C6 121.18(14) . .
C9 Fe C3 104.78(15) . .
C2 Fe C3 40.64(14) . .
C1 Fe C3 69.07(14) . .
C7 Fe C3 162.99(14) . .
C8 Fe C3 124.41(15) . .
C4 Fe C3 40.85(15) . .
C6 Fe C3 152.86(14) . .
C9 Fe C10 40.68(13) . .
C2 Fe C10 148.72(13) . .
C1 Fe C10 169.67(13) . .
C7 Fe C10 68.88(14) . .
C8 Fe C10 68.36(14) . .
C4 Fe C10 109.53(14) . .
C6 Fe C10 41.10(12) . .
C3 Fe C10 116.95(14) . .
C9 Fe C5 167.17(15) . .
C2 Fe C5 68.74(13) . .
C1 Fe C5 41.10(13) . .
C7 Fe C5 120.81(14) . .
C8 Fe C5 152.30(14) . .
C4 Fe C5 40.64(14) . .
C6 Fe C5 111.62(13) . .
C3 Fe C5 68.68(15) . .
C10 Fe C5 131.29(13) . .
O2 S O1 117.01(16) . .
O2 S C24 108.05(19) . .
O1 S C24 108.88(17) . .
O2 S C11 107.75(16) . .
O1 S C11 109.01(16) . .
C24 S C11 105.55(17) . .
C6 P C18 103.02(14) . .
C6 P C12 102.78(14) . .
C18 P C12 104.46(15) . .
C6 P Zn 118.52(11) . .
C18 P Zn 112.83(11) . .
C12 P Zn 113.64(10) . .
S O1 Na 132.80(16) . .
S O2 Na 172.4(2) . 2_755
C2 C1 C5 107.1(3) . .
C2 C1 C11 125.6(3) . .
C5 C1 C11 127.3(3) . .
C2 C1 Fe 69.41(19) . .
C5 C1 Fe 69.71(19) . .
C11 C1 Fe 126.2(2) . .
C3 C2 C1 108.6(3) . .
C3 C2 Fe 69.9(2) . .
C1 C2 Fe 69.46(18) . .
C3 C2 H2 125.7 . .
C1 C2 H2 125.7 . .
Fe C2 H2 126.5 . .
C2 C3 C4 107.8(3) . .
C2 C3 Fe 69.42(19) . .
C4 C3 Fe 69.53(19) . .
C2 C3 H3 126.1 . .
C4 C3 H3 126.1 . .
Fe C3 H3 126.5 . .
C5 C4 C3 108.3(3) . .
C5 C4 Fe 69.76(19) . .
C3 C4 Fe 69.6(2) . .
C5 C4 H4 125.9 . .
C3 C4 H4 125.9 . .
Fe C4 H4 126.3 . .
C4 C5 C1 108.2(3) . .
C4 C5 Fe 69.6(2) . .
C1 C5 Fe 69.19(18) . .
C4 C5 H5 125.9 . .
C1 C5 H5 125.9 . .
Fe C5 H5 126.9 . .
C7 C6 C10 107.3(3) . .
C7 C6 P 127.0(2) . .
C10 C6 P 124.9(2) . .
C7 C6 Fe 69.35(18) . .
C10 C6 Fe 69.47(18) . .
P C6 Fe 134.15(17) . .
C8 C7 C6 107.9(3) . .
C8 C7 Fe 69.73(19) . .
C6 C7 Fe 69.56(18) . .
C8 C7 H7 126.1 . .
C6 C7 H7 126.1 . .
Fe C7 H7 126.2 . .
C9 C8 C7 108.5(3) . .
C9 C8 Fe 69.52(19) . .
C7 C8 Fe 69.65(18) . .
C9 C8 H8 125.7 . .
C7 C8 H8 125.7 . .
Fe C8 H8 126.7 . .
C8 C9 C10 108.5(3) . .
C8 C9 Fe 69.99(19) . .
C10 C9 Fe 69.99(19) . .
C8 C9 H9 125.8 . .
C10 C9 H9 125.8 . .
Fe C9 H9 125.8 . .
C9 C10 C6 107.8(3) . .
C9 C10 Fe 69.3(2) . .
C6 C10 Fe 69.43(18) . .
C9 C10 H10 126.1 . .
C6 C10 H10 126.1 . .
Fe C10 H10 126.7 . .
C1 C11 S 113.6(2) . .
C1 C11 H11A 108.8 . .
S C11 H11A 108.8 . .
C1 C11 H11B 108.8 . .
S C11 H11B 108.8 . .
H11A C11 H11B 107.7 . .
C13 C12 C17 119.2(3) . .
C13 C12 P 121.6(2) . .
C17 C12 P 119.3(3) . .
C12 C13 C14 120.6(3) . .
C12 C13 H13 119.7 . .
C14 C13 H13 119.7 . .
C15 C14 C13 119.8(3) . .
C15 C14 H14 120.1 . .
C13 C14 H14 120.1 . .
C16 C15 C14 120.0(3) . .
C16 C15 H15 120.0 . .
C14 C15 H15 120.0 . .
C15 C16 C17 120.8(3) . .
C15 C16 H16 119.6 . .
C17 C16 H16 119.6 . .
C16 C17 C12 119.7(3) . .
C16 C17 H17 120.2 . .
C12 C17 H17 120.2 . .
C19 C18 C23 119.6(3) . .
C19 C18 P 121.9(3) . .
C23 C18 P 118.5(3) . .
C18 C19 C20 119.8(3) . .
C18 C19 H19 120.1 . .
C20 C19 H19 120.1 . .
C21 C20 C19 120.6(3) . .
C21 C20 H20 119.7 . .
C19 C20 H20 119.7 . .
C20 C21 C22 119.8(3) . .
C20 C21 H21 120.1 . .
C22 C21 H21 120.1 . .
C21 C22 C23 120.3(3) . .
C21 C22 H22 119.9 . .
C23 C22 H22 119.9 . .
C22 C23 C18 119.9(3) . .
C22 C23 H23 120.0 . .
C18 C23 H23 120.0 . .
S C24 H24A 109.5 . .
S C24 H24B 109.5 . .
H24A C24 H24B 109.5 . .
S C24 H24C 109.5 . .
H24A C24 H24C 109.5 . .
H24B C24 H24C 109.5 . .
C1S O1S Na 113.8(2) . 2_655
C1S O1S Na 119.1(2) . .
Na O1S Na 102.95(10) 2_655 .
C1S O1S H1O 91.5 . .
Na O1S H1O 109.2 2_655 .
Na O1S H1O 120.4 . .
O1S C1S H1S1 109.5 . .
O1S C1S H1S2 109.5 . .
H1S1 C1S H1S2 109.5 . .
O1S C1S H1S3 109.5 . .
H1S1 C1S H1S3 109.5 . .
H1S2 C1S H1S3 109.5 . .

loop_
_geom_bond_atom_site_label_1
_geom_bond_atom_site_label_2
_geom_bond_distance
_geom_bond_site_symmetry_2
Na O2 2.264(3) 2_755
Na O1S 2.399(3) 2_655
Na O1 2.485(3) .
Na O1S 2.686(3) .
Na I3 3.2440(14) .
Na I2 3.3618(15) .
Na Na 3.982(3) 2_655
Zn P 2.4452(9) .
Zn I2 2.5956(4) .
Zn I1 2.6031(4) .
Zn I3 2.6609(5) .
Fe C9 2.034(3) .
Fe C2 2.036(3) .
Fe C1 2.036(3) .
Fe C7 2.039(3) .
Fe C8 2.040(3) .
Fe C4 2.041(3) .
Fe C6 2.042(3) .
Fe C3 2.042(3) .
Fe C10 2.043(3) .
Fe C5 2.043(3) .
S O2 1.437(3) .
S O1 1.451(2) .
S C24 1.759(4) .
S C11 1.774(3) .
P C6 1.805(3) .
P C18 1.827(3) .
P C12 1.831(3) .
O2 Na 2.264(3) 2_755
C1 C2 1.430(4) .
C1 C5 1.432(5) .
C1 C11 1.487(4) .
C2 C3 1.416(5) .
C2 H2 0.9500 .
C3 C4 1.425(5) .
C3 H3 0.9500 .
C4 C5 1.418(5) .
C4 H4 0.9500 .
C5 H5 0.9500 .
C6 C7 1.432(4) .
C6 C10 1.434(4) .
C7 C8 1.416(5) .
C7 H7 0.9500 .
C8 C9 1.410(5) .
C8 H8 0.9500 .
C9 C10 1.417(5) .
C9 H9 0.9500 .
C10 H10 0.9500 .
C11 H11A 0.9900 .
C11 H11B 0.9900 .
C12 C13 1.387(4) .
C12 C17 1.395(5) .
C13 C14 1.392(5) .
C13 H13 0.9500 .
C14 C15 1.381(5) .
C14 H14 0.9500 .
C15 C16 1.375(5) .
C15 H15 0.9500 .
C16 C17 1.388(5) .
C16 H16 0.9500 .
C17 H17 0.9500 .
C18 C19 1.382(5) .
C18 C23 1.389(5) .
C19 C20 1.394(5) .
C19 H19 0.9500 .
C20 C21 1.370(5) .
C20 H20 0.9500 .
C21 C22 1.379(5) .
C21 H21 0.9500 .
C22 C23 1.388(5) .
C22 H22 0.9500 .
C23 H23 0.9500 .
C24 H24A 0.9800 .
C24 H24B 0.9800 .
C24 H24C 0.9800 .
O1S C1S 1.429(5) .
O1S Na 2.399(3) 2_655
O1S H1O 0.9126 .
C1S H1S1 0.9800 .
C1S H1S2 0.9800 .
C1S H1S3 0.9800 .
